data_7121912
loop_
_publ_author_name
'Leconte, Nicolas'
'du Moulinet d'Hardemare, Amaury'
'Philouze, Christian'
'Thomas, Fabrice'

_publ_section_title
;
 A highly active diradical cobalt(iii) catalyst for the cycloisomerization
 of alkynoic acids.
;
_journal_issue 59
_journal_name_full 'Chemical communications (Cambridge, England)'
_journal_page_first 8241
_journal_page_last 8244
_journal_paper_doi 10.1039/c8cc04459g
_journal_volume 54
_journal_year 2018
_chemical_formula_moiety 'C34 H46 Cl Co N4, C2 H3 N'
_chemical_formula_sum 'C36 H49 Cl Co N5'
_chemical_formula_weight 646.18
_space_group_crystal_system monoclinic
_space_group_IT_number 14
_space_group_name_Hall '-P 2yn'
_space_group_name_H-M_alt 'P 1 21/n 1'
_symmetry_space_group_name_Hall '-P 2yn'
_symmetry_space_group_name_H-M 'P 1 21/n 1'
_atom_sites_solution_hydrogens geom
_atom_sites_solution_primary iterative
_audit_creation_date 2018-06-01
_audit_creation_method
;
Olex2 1.2
(compiled May 18 2018 14:05:52 for OlexSys, GUI svn.r5506)
;
_audit_update_record
;
2018-06-01 deposited with the CCDC.
2018-06-27 downloaded from the CCDC.
;
_cell_angle_alpha 90
_cell_angle_beta 108.83(3)
_cell_angle_gamma 90
_cell_formula_units_Z 4
_cell_length_a 14.519(3)
_cell_length_b 16.983(3)
_cell_length_c 14.819(3)
_cell_measurement_reflns_used 38863
_cell_measurement_temperature 200
_cell_measurement_theta_max 27.997
_cell_measurement_theta_min 2.671
_cell_volume 3458.5(13)
_computing_cell_refinement 'Bruker Enraf Nonius kappa CCD'
_computing_data_collection Collect
_computing_data_reduction EvalCCD
_computing_molecular_graphics 'Olex2 (Dolomanov et al., 2009)'
_computing_publication_material 'Olex2 (Dolomanov et al., 2009)'
_computing_structure_refinement 'ShelXL (Sheldrick, 2015)'
_computing_structure_solution 'olex2.solve (Bourhis et al., 2015)'
_diffrn_ambient_temperature 200
_diffrn_detector 'Bruker APEX2 area detector'
_diffrn_detector_area_resol_mean 7.9
_diffrn_detector_type 'CCD area detector'
_diffrn_measured_fraction_theta_full 0.996
_diffrn_measured_fraction_theta_max 0.989
_diffrn_measurement_device 'three-circle diffractometer'
_diffrn_measurement_device_type 'Bruker SMART APEX2 area detector'
_diffrn_measurement_method '\w and \f scans'
_diffrn_radiation_detector CCD
_diffrn_radiation_monochromator 'mirror optics'
_diffrn_radiation_probe x-ray
_diffrn_radiation_type MoK\a
_diffrn_radiation_wavelength 0.71073
_diffrn_reflns_av_R_equivalents 0.0394
_diffrn_reflns_av_unetI/netI 0.0307
_diffrn_reflns_Laue_measured_fraction_full 0.996
_diffrn_reflns_Laue_measured_fraction_max 0.989
_diffrn_reflns_limit_h_max 19
_diffrn_reflns_limit_h_min -17
_diffrn_reflns_limit_k_max 20
_diffrn_reflns_limit_k_min -22
_diffrn_reflns_limit_l_max 19
_diffrn_reflns_limit_l_min -19
_diffrn_reflns_number 38863
_diffrn_reflns_point_group_measured_fraction_full 0.996
_diffrn_reflns_point_group_measured_fraction_max 0.989
_diffrn_reflns_theta_full 25.242
_diffrn_reflns_theta_max 27.997
_diffrn_reflns_theta_min 2.671
_diffrn_source 'microfocus sealed X-ray tube'
_diffrn_source_target Mo
_diffrn_source_type 'Incoatec I\ms'
_exptl_absorpt_coefficient_mu 0.605
_exptl_absorpt_correction_T_max 1
_exptl_absorpt_correction_T_min 0.877920
_exptl_absorpt_correction_type multi-scan
_exptl_absorpt_process_details
;
SADABS-2004/1 (Bruker,2004) was used for absorption correction.
R(int) was 0.1059 before and 0.0359 after correction.
The Ratio of minimum to maximum transmission is 0.8779.
The \l/2 correction factor is 0.0015.
;
_exptl_crystal_colour black
_exptl_crystal_colour_primary black
_exptl_crystal_density_diffrn 1.241
_exptl_crystal_description prism
_exptl_crystal_F_000 1376
_exptl_crystal_size_max 0.5
_exptl_crystal_size_mid 0.5
_exptl_crystal_size_min 0.3
_refine_diff_density_max 0.415
_refine_diff_density_min -0.318
_refine_diff_density_rms 0.060
_refine_ls_extinction_method none
_refine_ls_goodness_of_fit_ref 1.142
_refine_ls_hydrogen_treatment constr
_refine_ls_matrix_type full
_refine_ls_number_parameters 401
_refine_ls_number_reflns 8257
_refine_ls_number_restraints 0
_refine_ls_restrained_S_all 1.142
_refine_ls_R_factor_all 0.0555
_refine_ls_R_factor_gt 0.0350
_refine_ls_shift/su_max 0.003
_refine_ls_shift/su_mean 0.000
_refine_ls_structure_factor_coef Fsqd
_refine_ls_weighting_details 'w=1/[\s^2^(Fo^2^)+(0.0286P)^2^+2.2127P] where P=(Fo^2^+2Fc^2^)/3'
_refine_ls_weighting_scheme calc
_refine_ls_wR_factor_gt 0.0770
_refine_ls_wR_factor_ref 0.0918
_reflns_Friedel_coverage 0.000
_reflns_number_gt 6573
_reflns_number_total 8257
_reflns_threshold_expression 'I > 2\s(I)'
_cod_data_source_file c8cc04459g2.cif
_cod_data_source_block sad_CCDC1
_cod_depositor_comments 'Adding full bibliography for 7121910--7121912.cif.'
_cod_database_code 7121912
_shelx_shelxl_version_number 2017/1
_shelx_space_group_comment
;
The symmetry employed for this shelxl refinement is uniquely defined
by the following loop, which should always be used as a source of
symmetry information in preference to the above space-group names.
They are only intended as comments.
;
_olex2_refinement_description
;
1. Fixed Uiso
 At 1.2 times of:
  All C(H) groups, All N(H) groups
 At 1.5 times of:
  All C(H,H,H) groups
2.a Aromatic/amide H refined with riding coordinates:
 N4(H4), N1(H1), C11(H11), C17(H17), C18(H18), C15(H15), C16(H16), C5(H5),
 C9(H9), C3(H3)
2.b Idealised Me refined as rotating group:
 C28(H28A,H28B,H28C), C29(H29A,H29B,H29C), C21(H21A,H21B,H21C), C20(H20A,H20B,
 H20C), C22(H22A,H22B,H22C), C30(H30A,H30B,H30C), C25(H25A,H25B,H25C), C33(H33A,
 H33B,H33C), C34(H34A,H34B,H34C), C24(H24A,H24B,H24C), C32(H32A,H32B,H32C),
 C26(H26A,H26B,H26C), C36(H36A,H36B,H36C)
;
_olex2_submission_special_instructions 'No special instructions were received'

loop_
_space_group_symop_operation_xyz
'x, y, z'
'-x+1/2, y+1/2, -z+1/2'
'-x, -y, -z'
'x-1/2, -y-1/2, z-1/2'

loop_
_atom_site_label
_atom_site_type_symbol
_atom_site_fract_x
_atom_site_fract_y
_atom_site_fract_z
_atom_site_U_iso_or_equiv
_atom_site_adp_type
_atom_site_occupancy
_atom_site_site_symmetry_order
_atom_site_calc_flag
_atom_site_refinement_flags_posn
Co1 Co 0.64198(2) 0.97788(2) 0.46684(2) 0.01751(7) Uani 1 1 d .
Cl1 Cl 0.64821(3) 1.01530(3) 0.61830(3) 0.02607(10) Uani 1 1 d .
N4 N 0.55964(10) 0.89093(9) 0.43739(11) 0.0199(3) Uani 1 1 d .
H4 H 0.495926 0.896040 0.418331 0.024 Uiso 1 1 calc R
N3 N 0.73704(10) 0.90132(8) 0.49797(10) 0.0180(3) Uani 1 1 d .
N2 N 0.74131(10) 1.04391(9) 0.45915(10) 0.0182(3) Uani 1 1 d .
C6 C 0.56652(12) 1.17777(10) 0.30018(12) 0.0189(3) Uani 1 1 d .
C14 C 0.83075(12) 0.93413(10) 0.53601(12) 0.0179(3) Uani 1 1 d .
N1 N 0.56444(10) 1.05201(9) 0.38665(11) 0.0203(3) Uani 1 1 d .
H1 H 0.500712 1.047111 0.364857 0.024 Uiso 1 1 calc R
C11 C 0.61878(13) 0.68087(11) 0.43399(13) 0.0233(4) Uani 1 1 d .
H11 H 0.590600 0.629923 0.420852 0.028 Uiso 1 1 calc R
C4 C 0.73130(12) 1.23518(10) 0.33620(12) 0.0189(3) Uani 1 1 d .
C17 C 1.00046(13) 1.02020(12) 0.61510(13) 0.0244(4) Uani 1 1 d .
H17 H 1.058922 1.049149 0.641944 0.029 Uiso 1 1 calc R
C8 C 0.70777(12) 0.82607(10) 0.48241(12) 0.0180(3) Uani 1 1 d .
C18 C 0.91841(12) 1.05804(11) 0.55555(13) 0.0218(4) Uani 1 1 d .
H18 H 0.920546 1.112680 0.542616 0.026 Uiso 1 1 calc R
C13 C 0.83302(12) 1.01542(10) 0.51493(12) 0.0177(3) Uani 1 1 d .
C10 C 0.72326(13) 0.68647(11) 0.46397(13) 0.0222(4) Uani 1 1 d .
C15 C 0.91334(13) 0.89742(11) 0.59724(13) 0.0230(4) Uani 1 1 d .
H15 H 0.911693 0.843208 0.612454 0.028 Uiso 1 1 calc R
C16 C 0.99811(13) 0.94100(12) 0.63577(13) 0.0251(4) Uani 1 1 d .
H16 H 1.054886 0.916122 0.676635 0.030 Uiso 1 1 calc R
C5 C 0.62850(12) 1.23564(11) 0.29055(12) 0.0207(3) Uani 1 1 d .
H5 H 0.601014 1.279138 0.250636 0.025 Uiso 1 1 calc R
C28 C 0.39705(14) 0.76383(13) 0.45504(15) 0.0307(4) Uani 1 1 d .
H28A H 0.421246 0.733378 0.514188 0.046 Uiso 1 1 calc GR
H28B H 0.326360 0.757444 0.427970 0.046 Uiso 1 1 calc GR
H28C H 0.412664 0.819620 0.468685 0.046 Uiso 1 1 calc GR
C12 C 0.55711(12) 0.74380(11) 0.42308(12) 0.0202(3) Uani 1 1 d .
C2 C 0.71456(12) 1.11058(10) 0.40834(12) 0.0176(3) Uani 1 1 d .
C27 C 0.44562(12) 0.73403(11) 0.38314(14) 0.0233(4) Uani 1 1 d .
C23 C 0.79426(13) 1.30478(11) 0.32541(13) 0.0213(4) Uani 1 1 d .
C29 C 0.40452(14) 0.77836(13) 0.28775(14) 0.0303(4) Uani 1 1 d .
H29A H 0.334093 0.769858 0.261845 0.045 Uiso 1 1 calc GR
H29B H 0.435534 0.758620 0.242479 0.045 Uiso 1 1 calc GR
H29C H 0.417806 0.834786 0.298296 0.045 Uiso 1 1 calc GR
C7 C 0.60217(12) 0.82063(10) 0.44667(12) 0.0180(3) Uani 1 1 d .
C9 C 0.76615(12) 0.75832(11) 0.48851(13) 0.0214(4) Uani 1 1 d .
H9 H 0.835055 0.762825 0.509636 0.026 Uiso 1 1 calc R
C21 C 0.43215(14) 1.25207(12) 0.17723(15) 0.0314(4) Uani 1 1 d .
H21A H 0.451722 1.300957 0.213497 0.047 Uiso 1 1 calc GR
H21B H 0.361991 1.253253 0.143288 0.047 Uiso 1 1 calc GR
H21C H 0.467329 1.246952 0.131130 0.047 Uiso 1 1 calc GR
C1 C 0.60936(12) 1.11343(10) 0.36319(12) 0.0182(3) Uani 1 1 d .
C19 C 0.45635(12) 1.18152(11) 0.24591(13) 0.0234(4) Uani 1 1 d .
C3 C 0.77326(12) 1.17209(10) 0.39280(13) 0.0200(3) Uani 1 1 d .
H3 H 0.841921 1.169864 0.421531 0.024 Uiso 1 1 calc R
C20 C 0.39900(13) 1.19203(13) 0.31612(15) 0.0309(4) Uani 1 1 d .
H20A H 0.413074 1.147957 0.361223 0.046 Uiso 1 1 calc GR
H20B H 0.329154 1.193283 0.280755 0.046 Uiso 1 1 calc GR
H20C H 0.418236 1.241539 0.351117 0.046 Uiso 1 1 calc GR
C22 C 0.42210(15) 1.10710(12) 0.18492(14) 0.0308(4) Uani 1 1 d .
H22A H 0.460839 1.100188 0.142224 0.046 Uiso 1 1 calc GR
H22B H 0.353276 1.112677 0.147036 0.046 Uiso 1 1 calc GR
H22C H 0.430370 1.061077 0.226686 0.046 Uiso 1 1 calc GR
C30 C 0.41679(14) 0.64727(13) 0.36319(17) 0.0334(5) Uani 1 1 d .
H30A H 0.441202 0.617027 0.422473 0.050 Uiso 1 1 calc GR
H30B H 0.445007 0.626416 0.316283 0.050 Uiso 1 1 calc GR
H30C H 0.345729 0.642962 0.338051 0.050 Uiso 1 1 calc GR
C31 C 0.78196(14) 0.61149(11) 0.46315(15) 0.0277(4) Uani 1 1 d .
C25 C 0.88315(15) 1.27580(13) 0.30137(18) 0.0365(5) Uani 1 1 d .
H25A H 0.923572 1.243104 0.353713 0.055 Uiso 1 1 calc GR
H25B H 0.921076 1.321091 0.292350 0.055 Uiso 1 1 calc GR
H25C H 0.861848 1.244592 0.242633 0.055 Uiso 1 1 calc GR
C33 C 0.74956(18) 0.57681(14) 0.36218(16) 0.0386(5) Uani 1 1 d .
H33A H 0.680628 0.562294 0.343692 0.058 Uiso 1 1 calc GR
H33B H 0.788470 0.529917 0.360935 0.058 Uiso 1 1 calc GR
H33C H 0.758870 0.616044 0.317415 0.058 Uiso 1 1 calc GR
C34 C 0.89103(16) 0.62804(15) 0.4923(2) 0.0507(7) Uani 1 1 d .
H34A H 0.903547 0.666937 0.448841 0.076 Uiso 1 1 calc GR
H34B H 0.925780 0.579157 0.489303 0.076 Uiso 1 1 calc GR
H34C H 0.913761 0.648648 0.557583 0.076 Uiso 1 1 calc GR
C24 C 0.82750(17) 1.34961(13) 0.42031(15) 0.0341(5) Uani 1 1 d .
H24A H 0.770421 1.368809 0.435235 0.051 Uiso 1 1 calc GR
H24B H 0.868127 1.394374 0.415204 0.051 Uiso 1 1 calc GR
H24C H 0.865197 1.314297 0.471139 0.051 Uiso 1 1 calc GR
C32 C 0.76411(19) 0.55114(14) 0.53229(17) 0.0426(5) Uani 1 1 d .
H32A H 0.784448 0.573301 0.596800 0.064 Uiso 1 1 calc GR
H32B H 0.801756 0.503358 0.531708 0.064 Uiso 1 1 calc GR
H32C H 0.694690 0.538094 0.512678 0.064 Uiso 1 1 calc GR
C26 C 0.73861(16) 1.36256(13) 0.24717(16) 0.0354(5) Uani 1 1 d .
H26A H 0.711009 1.334079 0.186930 0.053 Uiso 1 1 calc GR
H26B H 0.783250 1.403317 0.239419 0.053 Uiso 1 1 calc GR
H26C H 0.686039 1.387181 0.265185 0.053 Uiso 1 1 calc GR
C35 C 0.4704(2) 0.43777(17) 0.3424(2) 0.0512(6) Uani 1 1 d .
C36 C 0.36786(19) 0.44407(19) 0.2891(2) 0.0569(7) Uani 1 1 d .
H36A H 0.338060 0.484160 0.318417 0.085 Uiso 1 1 calc GR
H36B H 0.336175 0.393201 0.289653 0.085 Uiso 1 1 calc GR
H36C H 0.359871 0.459133 0.223188 0.085 Uiso 1 1 calc GR
N5 N 0.5506(2) 0.4328(2) 0.3812(2) 0.0898(10) Uani 1 1 d .

loop_
_atom_site_aniso_label
_atom_site_aniso_U_11
_atom_site_aniso_U_22
_atom_site_aniso_U_33
_atom_site_aniso_U_23
_atom_site_aniso_U_13
_atom_site_aniso_U_12
Co1 0.01351(11) 0.01417(12) 0.02406(13) 0.00174(9) 0.00497(9) 0.00071(8)
Cl1 0.0201(2) 0.0296(2) 0.0290(2) -0.00230(19) 0.00871(17) 0.00055(17)
N4 0.0142(6) 0.0191(8) 0.0257(8) -0.0004(6) 0.0054(6) -0.0003(5)
N3 0.0150(6) 0.0163(7) 0.0219(7) 0.0016(6) 0.0050(5) 0.0009(5)
N2 0.0144(6) 0.0173(7) 0.0225(7) 0.0016(6) 0.0053(6) 0.0015(5)
C6 0.0179(8) 0.0186(9) 0.0181(8) -0.0009(7) 0.0030(6) 0.0015(6)
C14 0.0151(7) 0.0188(8) 0.0201(8) -0.0016(7) 0.0063(6) 0.0001(6)
N1 0.0143(6) 0.0185(7) 0.0268(8) 0.0013(6) 0.0047(6) 0.0001(5)
C11 0.0260(9) 0.0171(9) 0.0269(9) -0.0023(7) 0.0087(7) -0.0027(7)
C4 0.0216(8) 0.0176(8) 0.0189(8) -0.0022(6) 0.0084(7) -0.0009(6)
C17 0.0182(8) 0.0277(10) 0.0239(9) -0.0048(8) 0.0023(7) -0.0047(7)
C8 0.0188(8) 0.0161(8) 0.0186(8) 0.0005(6) 0.0054(6) 0.0002(6)
C18 0.0208(8) 0.0201(9) 0.0235(9) -0.0012(7) 0.0060(7) -0.0025(7)
C13 0.0152(7) 0.0186(8) 0.0194(8) 0.0002(7) 0.0058(6) 0.0019(6)
C10 0.0251(9) 0.0170(9) 0.0232(9) -0.0003(7) 0.0061(7) 0.0031(7)
C15 0.0223(8) 0.0200(9) 0.0251(9) 0.0019(7) 0.0054(7) 0.0026(7)
C16 0.0182(8) 0.0288(10) 0.0235(9) -0.0001(8) 0.0001(7) 0.0033(7)
C5 0.0222(8) 0.0181(9) 0.0202(9) 0.0021(7) 0.0044(7) 0.0026(6)
C28 0.0244(9) 0.0340(11) 0.0377(11) -0.0072(9) 0.0155(8) -0.0052(8)
C12 0.0201(8) 0.0207(9) 0.0196(8) -0.0021(7) 0.0063(7) -0.0029(6)
C2 0.0188(8) 0.0161(8) 0.0182(8) -0.0007(6) 0.0063(6) 0.0018(6)
C27 0.0169(8) 0.0230(9) 0.0292(10) -0.0053(7) 0.0062(7) -0.0034(7)
C23 0.0233(8) 0.0188(9) 0.0208(9) 0.0019(7) 0.0060(7) -0.0019(7)
C29 0.0232(9) 0.0342(11) 0.0300(10) -0.0028(9) 0.0036(8) -0.0019(8)
C7 0.0172(8) 0.0189(8) 0.0181(8) -0.0005(6) 0.0060(6) 0.0002(6)
C9 0.0178(8) 0.0199(9) 0.0246(9) 0.0000(7) 0.0041(7) 0.0027(6)
C21 0.0248(9) 0.0290(11) 0.0318(11) 0.0077(8) -0.0027(8) 0.0024(8)
C1 0.0190(8) 0.0160(8) 0.0195(8) -0.0014(6) 0.0058(6) 0.0011(6)
C19 0.0186(8) 0.0235(9) 0.0241(9) 0.0015(7) 0.0013(7) 0.0001(7)
C3 0.0163(8) 0.0194(9) 0.0231(9) 0.0012(7) 0.0048(7) -0.0001(6)
C20 0.0186(8) 0.0355(11) 0.0362(11) 0.0030(9) 0.0059(8) 0.0047(8)
C22 0.0299(10) 0.0303(11) 0.0249(10) -0.0009(8) -0.0013(8) -0.0048(8)
C30 0.0250(9) 0.0283(11) 0.0445(12) -0.0102(9) 0.0079(9) -0.0074(8)
C31 0.0269(9) 0.0186(9) 0.0343(11) -0.0005(8) 0.0053(8) 0.0051(7)
C25 0.0339(11) 0.0281(11) 0.0558(14) 0.0000(10) 0.0262(10) -0.0042(8)
C33 0.0497(13) 0.0283(11) 0.0369(12) -0.0046(9) 0.0127(10) 0.0125(9)
C34 0.0281(11) 0.0309(12) 0.087(2) -0.0115(13) 0.0108(12) 0.0090(9)
C24 0.0436(12) 0.0237(10) 0.0320(11) -0.0039(8) 0.0078(9) -0.0082(9)
C32 0.0551(14) 0.0272(11) 0.0416(13) 0.0091(10) 0.0103(11) 0.0110(10)
C26 0.0358(11) 0.0312(11) 0.0348(11) 0.0147(9) 0.0053(9) -0.0054(9)
C35 0.0568(16) 0.0467(16) 0.0472(15) 0.0045(12) 0.0127(13) -0.0027(12)
C36 0.0432(14) 0.0652(19) 0.0645(18) -0.0119(15) 0.0206(13) 0.0005(13)
N5 0.0642(18) 0.094(2) 0.089(2) 0.0121(19) -0.0059(16) -0.0035(17)

loop_
_atom_type_symbol
_atom_type_description
_atom_type_scat_dispersion_real
_atom_type_scat_dispersion_imag
_atom_type_scat_source
C C 0.0033 0.0016 'International Tables Vol C Tables 4.2.6.8 and 6.1.1.4'
H H 0.0000 0.0000 'International Tables Vol C Tables 4.2.6.8 and 6.1.1.4'
Cl Cl 0.1484 0.1585 'International Tables Vol C Tables 4.2.6.8 and 6.1.1.4'
Co Co 0.3494 0.9721 'International Tables Vol C Tables 4.2.6.8 and 6.1.1.4'
N N 0.0061 0.0033 'International Tables Vol C Tables 4.2.6.8 and 6.1.1.4'

loop_
_geom_angle_atom_site_label_1
_geom_angle_atom_site_label_2
_geom_angle_atom_site_label_3
_geom_angle
N4 Co1 Cl1 105.50(5)
N3 Co1 Cl1 99.20(5)
N3 Co1 N4 82.61(7)
N3 Co1 N2 84.71(6)
N3 Co1 N1 153.50(7)
N2 Co1 Cl1 96.08(5)
N2 Co1 N4 156.42(7)
N1 Co1 Cl1 105.24(5)
N1 Co1 N4 100.27(7)
N1 Co1 N2 82.71(7)
Co1 N4 H4 121.8
C7 N4 Co1 116.49(11)
C7 N4 H4 121.8
C14 N3 Co1 111.70(11)
C8 N3 Co1 117.28(11)
C8 N3 C14 131.02(14)
C13 N2 Co1 111.24(11)
C2 N2 Co1 116.89(11)
C2 N2 C13 131.72(15)
C5 C6 C1 116.77(15)
C5 C6 C19 121.42(16)
C1 C6 C19 121.81(15)
N3 C14 C13 112.64(14)
C15 C14 N3 126.86(16)
C15 C14 C13 120.12(16)
Co1 N1 H1 121.5
C1 N1 Co1 116.96(11)
C1 N1 H1 121.5
C10 C11 H11 117.7
C12 C11 H11 117.7
C12 C11 C10 124.64(17)
C5 C4 C23 120.94(15)
C3 C4 C5 118.89(16)
C3 C4 C23 120.14(15)
C18 C17 H17 119.6
C16 C17 H17 119.6
C16 C17 C18 120.88(17)
N3 C8 C7 111.15(15)
N3 C8 C9 127.82(15)
C9 C8 C7 120.74(16)
C17 C18 H18 120.2
C17 C18 C13 119.65(17)
C13 C18 H18 120.2
N2 C13 C14 112.29(14)
C18 C13 N2 128.06(16)
C18 C13 C14 119.42(16)
C11 C10 C31 118.39(16)
C9 C10 C11 119.07(16)
C9 C10 C31 122.49(16)
C14 C15 H15 120.3
C16 C15 C14 119.34(17)
C16 C15 H15 120.3
C17 C16 C15 120.57(17)
C17 C16 H16 119.7
C15 C16 H16 119.7
C6 C5 C4 124.65(16)
C6 C5 H5 117.7
C4 C5 H5 117.7
H28A C28 H28B 109.5
H28A C28 H28C 109.5
H28B C28 H28C 109.5
C27 C28 H28A 109.5
C27 C28 H28B 109.5
C27 C28 H28C 109.5
C11 C12 C27 121.76(16)
C11 C12 C7 116.51(15)
C7 C12 C27 121.66(15)
N2 C2 C1 110.81(15)
N2 C2 C3 129.26(15)
C3 C2 C1 119.90(15)
C28 C27 C12 110.93(15)
C28 C27 C29 110.22(16)
C29 C27 C12 110.29(15)
C30 C27 C28 106.95(16)
C30 C27 C12 111.38(15)
C30 C27 C29 106.95(16)
C4 C23 C26 112.67(15)
C25 C23 C4 110.67(15)
C25 C23 C24 109.54(17)
C25 C23 C26 107.96(17)
C24 C23 C4 107.98(15)
C24 C23 C26 107.97(17)
C27 C29 H29A 109.5
C27 C29 H29B 109.5
C27 C29 H29C 109.5
H29A C29 H29B 109.5
H29A C29 H29C 109.5
H29B C29 H29C 109.5
N4 C7 C8 112.34(15)
N4 C7 C12 128.60(15)
C12 C7 C8 119.02(15)
C8 C9 H9 120.1
C10 C9 C8 119.85(16)
C10 C9 H9 120.1
H21A C21 H21B 109.5
H21A C21 H21C 109.5
H21B C21 H21C 109.5
C19 C21 H21A 109.5
C19 C21 H21B 109.5
C19 C21 H21C 109.5
C6 C1 C2 119.46(15)
N1 C1 C6 128.04(15)
N1 C1 C2 112.49(15)
C21 C19 C6 110.75(15)
C21 C19 C20 107.42(16)
C21 C19 C22 106.83(16)
C20 C19 C6 110.41(15)
C20 C19 C22 110.45(16)
C22 C19 C6 110.87(15)
C4 C3 C2 120.22(16)
C4 C3 H3 119.9
C2 C3 H3 119.9
C19 C20 H20A 109.5
C19 C20 H20B 109.5
C19 C20 H20C 109.5
H20A C20 H20B 109.5
H20A C20 H20C 109.5
H20B C20 H20C 109.5
C19 C22 H22A 109.5
C19 C22 H22B 109.5
C19 C22 H22C 109.5
H22A C22 H22B 109.5
H22A C22 H22C 109.5
H22B C22 H22C 109.5
C27 C30 H30A 109.5
C27 C30 H30B 109.5
C27 C30 H30C 109.5
H30A C30 H30B 109.5
H30A C30 H30C 109.5
H30B C30 H30C 109.5
C33 C31 C10 109.28(16)
C34 C31 C10 111.90(17)
C34 C31 C33 108.09(19)
C34 C31 C32 108.55(19)
C32 C31 C10 109.64(17)
C32 C31 C33 109.34(18)
C23 C25 H25A 109.5
C23 C25 H25B 109.5
C23 C25 H25C 109.5
H25A C25 H25B 109.5
H25A C25 H25C 109.5
H25B C25 H25C 109.5
C31 C33 H33A 109.5
C31 C33 H33B 109.5
C31 C33 H33C 109.5
H33A C33 H33B 109.5
H33A C33 H33C 109.5
H33B C33 H33C 109.5
C31 C34 H34A 109.5
C31 C34 H34B 109.5
C31 C34 H34C 109.5
H34A C34 H34B 109.5
H34A C34 H34C 109.5
H34B C34 H34C 109.5
C23 C24 H24A 109.5
C23 C24 H24B 109.5
C23 C24 H24C 109.5
H24A C24 H24B 109.5
H24A C24 H24C 109.5
H24B C24 H24C 109.5
C31 C32 H32A 109.5
C31 C32 H32B 109.5
C31 C32 H32C 109.5
H32A C32 H32B 109.5
H32A C32 H32C 109.5
H32B C32 H32C 109.5
C23 C26 H26A 109.5
C23 C26 H26B 109.5
C23 C26 H26C 109.5
H26A C26 H26B 109.5
H26A C26 H26C 109.5
H26B C26 H26C 109.5
N5 C35 C36 177.9(3)
C35 C36 H36A 109.5
C35 C36 H36B 109.5
C35 C36 H36C 109.5
H36A C36 H36B 109.5
H36A C36 H36C 109.5
H36B C36 H36C 109.5

loop_
_geom_bond_atom_site_label_1
_geom_bond_atom_site_label_2
_geom_bond_distance
Co1 Cl1 2.3064(7)
Co1 N4 1.8609(15)
Co1 N3 1.8431(14)
Co1 N2 1.8592(14)
Co1 N1 1.8441(15)
N4 H4 0.8800
N4 C7 1.331(2)
N3 C14 1.409(2)
N3 C8 1.343(2)
N2 C13 1.407(2)
N2 C2 1.346(2)
C6 C5 1.371(2)
C6 C1 1.441(2)
C6 C19 1.542(2)
C14 C13 1.418(2)
C14 C15 1.396(2)
N1 H1 0.8800
N1 C1 1.334(2)
C11 H11 0.9500
C11 C10 1.440(3)
C11 C12 1.370(3)
C4 C5 1.426(2)
C4 C23 1.534(2)
C4 C3 1.376(2)
C17 H17 0.9500
C17 C18 1.390(3)
C17 C16 1.382(3)
C8 C7 1.455(2)
C8 C9 1.415(2)
C18 H18 0.9500
C18 C13 1.394(2)
C10 C9 1.365(3)
C10 C31 1.534(2)
C15 H15 0.9500
C15 C16 1.391(3)
C16 H16 0.9500
C5 H5 0.9500
C28 H28A 0.9800
C28 H28B 0.9800
C28 H28C 0.9800
C28 C27 1.541(3)
C12 C27 1.543(2)
C12 C7 1.451(2)
C2 C1 1.457(2)
C2 C3 1.413(2)
C27 C29 1.542(3)
C27 C30 1.534(3)
C23 C25 1.527(3)
C23 C24 1.534(3)
C23 C26 1.535(3)
C29 H29A 0.9800
C29 H29B 0.9800
C29 H29C 0.9800
C9 H9 0.9500
C21 H21A 0.9800
C21 H21B 0.9800
C21 H21C 0.9800
C21 C19 1.538(3)
C19 C20 1.539(3)
C19 C22 1.540(3)
C3 H3 0.9500
C20 H20A 0.9800
C20 H20B 0.9800
C20 H20C 0.9800
C22 H22A 0.9800
C22 H22B 0.9800
C22 H22C 0.9800
C30 H30A 0.9800
C30 H30B 0.9800
C30 H30C 0.9800
C31 C33 1.534(3)
C31 C34 1.527(3)
C31 C32 1.529(3)
C25 H25A 0.9800
C25 H25B 0.9800
C25 H25C 0.9800
C33 H33A 0.9800
C33 H33B 0.9800
C33 H33C 0.9800
C34 H34A 0.9800
C34 H34B 0.9800
C34 H34C 0.9800
C24 H24A 0.9800
C24 H24B 0.9800
C24 H24C 0.9800
C32 H32A 0.9800
C32 H32B 0.9800
C32 H32C 0.9800
C26 H26A 0.9800
C26 H26B 0.9800
C26 H26C 0.9800
C35 C36 1.446(4)
C35 N5 1.124(4)
C36 H36A 0.9800
C36 H36B 0.9800
C36 H36C 0.9800

loop_
_geom_hbond_atom_site_label_D
_geom_hbond_atom_site_label_H
_geom_hbond_atom_site_label_A
_geom_hbond_distance_DH
_geom_hbond_distance_HA
_geom_hbond_distance_DA
_geom_hbond_angle_DHA
_geom_hbond_site_symmetry_A
_geom_hbond_publ_flag
N4 H4 Cl1 0.88 2.49 3.2735(16) 148.4 3_676 yes
N1 H1 Cl1 0.88 2.49 3.2708(16) 147.9 3_676 yes
